data_1555611
loop_
_publ_author_name
'Samanta, Jayanta'
'Natarajan, Ramalingam'

_publ_section_title
;
 Cofacial Organic Click Cage to Intercalate Polycyclic Aromatic
 Hydrocarbons.
;
_journal_issue 14
_journal_name_full 'Organic letters'
_journal_page_first 3394
_journal_page_last 3397
_journal_paper_doi 10.1021/acs.orglett.6b01554
_journal_volume 18
_journal_year 2016
_chemical_formula_moiety 'C54 H39 N15 O3, C20 H12, 3(C2 H4 Cl2)'
_chemical_formula_sum 'C80 H63 Cl6 N15 O3'
_chemical_formula_weight 1495.15
_space_group_crystal_system monoclinic
_space_group_IT_number 14
_space_group_name_Hall '-P 2yn'
_space_group_name_H-M_alt 'P 1 21/n 1'
_atom_sites_solution_hydrogens geom
_audit_creation_date 2016-01-30
_audit_creation_method
;
Olex2 1.2
(compiled 2015.09.30 svn.r3233 for OlexSys, GUI svn.r5103)
;
_cell_angle_alpha 90
_cell_angle_beta 92.288(6)
_cell_angle_gamma 90
_cell_formula_units_Z 4
_cell_length_a 16.2180(16)
_cell_length_b 13.8125(12)
_cell_length_c 31.653(3)
_cell_measurement_reflns_used 7275
_cell_measurement_temperature 100
_cell_measurement_theta_max 23.05
_cell_measurement_theta_min 2.26
_cell_volume 7085.0(11)
_computing_cell_refinement 'SAINT v8.34A (Bruker, 2013)'
_computing_data_reduction 'SAINT v8.34A (Bruker, 2013)'
_computing_molecular_graphics 'Olex2 (Dolomanov et al., 2009)'
_computing_publication_material 'Olex2 (Dolomanov et al., 2009)'
_computing_structure_refinement 'ShelXL (Sheldrick, 2015)'
_computing_structure_solution 'ShelXT (Sheldrick, 2015)'
_diffrn_ambient_temperature 100
_diffrn_measured_fraction_theta_full 0.984
_diffrn_measured_fraction_theta_max 0.984
_diffrn_measurement_device_type 'Bruker APEX-II CCD'
_diffrn_measurement_method '\f and \w scans'
_diffrn_radiation_type MoK\a
_diffrn_radiation_wavelength 0.71073
_diffrn_reflns_av_R_equivalents 0.1069
_diffrn_reflns_av_unetI/netI 0.1212
_diffrn_reflns_Laue_measured_fraction_full 0.984
_diffrn_reflns_Laue_measured_fraction_max 0.984
_diffrn_reflns_limit_h_max 19
_diffrn_reflns_limit_h_min -19
_diffrn_reflns_limit_k_max 16
_diffrn_reflns_limit_k_min -16
_diffrn_reflns_limit_l_max 37
_diffrn_reflns_limit_l_min -37
_diffrn_reflns_number 92937
_diffrn_reflns_point_group_measured_fraction_full 0.984
_diffrn_reflns_point_group_measured_fraction_max 0.984
_diffrn_reflns_theta_full 25.157
_diffrn_reflns_theta_max 25.157
_diffrn_reflns_theta_min 1.937
_diffrn_standards_number 0
_exptl_absorpt_coefficient_mu 0.306
_exptl_absorpt_correction_T_max 0.7452
_exptl_absorpt_correction_T_min 0.5936
_exptl_absorpt_correction_type multi-scan
_exptl_absorpt_process_details
;
SADABS-2014/5 (Bruker,2014/5) was used for absorption correction.
wR2(int) was 0.1022 before and 0.0670 after correction.
The Ratio of minimum to maximum transmission is 0.7966.
The \l/2 correction factor is 0.00150.
;
_exptl_crystal_colour yellow
_exptl_crystal_density_diffrn 1.402
_exptl_crystal_description block
_exptl_crystal_F_000 3096
_exptl_crystal_size_max 0.32
_exptl_crystal_size_mid 0.3
_exptl_crystal_size_min 0.3
_refine_diff_density_max 1.407
_refine_diff_density_min -0.796
_refine_diff_density_rms 0.140
_refine_ls_extinction_coef 0.0075(12)
_refine_ls_extinction_expression Fc^*^=kFc[1+0.001xFc^2^\l^3^/sin(2\q)]^-1/4^
_refine_ls_extinction_method 'SHELXL-2014/7 (Sheldrick 2014'
_refine_ls_goodness_of_fit_ref 1.194
_refine_ls_hydrogen_treatment constr
_refine_ls_matrix_type full
_refine_ls_number_parameters 1077
_refine_ls_number_reflns 12511
_refine_ls_number_restraints 853
_refine_ls_restrained_S_all 1.233
_refine_ls_R_factor_all 0.2277
_refine_ls_R_factor_gt 0.1265
_refine_ls_shift/su_max 0.000
_refine_ls_shift/su_mean 0.000
_refine_ls_structure_factor_coef Fsqd
_refine_ls_weighting_details 'w=1/[\s^2^(Fo^2^)+(0.2000P)^2^] where P=(Fo^2^+2Fc^2^)/3'
_refine_ls_weighting_scheme calc
_refine_ls_wR_factor_gt 0.3332
_refine_ls_wR_factor_ref 0.3891
_reflns_Friedel_coverage 0.000
_reflns_number_gt 5786
_reflns_number_total 12511
_reflns_threshold_expression 'I > 2\s(I)'
_cod_data_source_file ol6b01554_si_012.cif
_cod_data_source_block rn_js__200_r_pe_0m_a
_cod_database_code 1555611
_shelx_space_group_comment
;
The symmetry employed for this shelxl refinement is uniquely defined
by the following loop, which should always be used as a source of
symmetry information in preference to the above space-group names.
They are only intended as comments.
;
_olex2_refinement_description
;
1. Fixed Uiso
 At 1.2 times of:
  All C(H) groups, All C(H,H) groups
2. Restrained distances
 C2_4-C1_4
 1.54 with sigma of 0.02
 C2_5-C1_5 = C2A_5$1-C1A_5$1
 1.54 with sigma of 0.02
 C2B_3-C1B_3 = C2_3-C1_3
 1.54 with sigma of 0.02
 C2_4-C1_4
 1.54 with sigma of 0.02
 N13_1-C52A_1 \\sim N13_1-C52B_1
 with sigma of 0.04
 C53_1-C52A_1 \\sim C53_1-C52B_1
 with sigma of 0.04
 N14A_1-N13_1 \\sim N14B_1-N13_1
 with sigma of 0.04
 N15A_1-C53_1 \\sim N15B_1-C53_1
 with sigma of 0.04
 N15B_1-N14B_1 \\sim N15A_1-N14A_1
 with sigma of 0.04
 C15_2-C14_2 \\sim C14_2-C13_2 \\sim C13_2-C12_2 \\sim C12_2-C11_2 \\sim
C16_2-C11_2 \\sim C16_2-
 C15_2 \\sim C20_2-C15_2 \\sim C20_2-C19_2 \\sim C19_2-C18_2 \\sim C18_2-C17_2
\\sim C17_2-C16_2 ~
 C7_2-C17_2 \\sim C7_2-C6_2 \\sim C6_2-C1_2 \\sim C11_2-C1_2 \\sim C2_2-C1_2
\\sim C3_2-C2_2 \\sim C4_2-
 C3_2 \\sim C5_2-C4_2 \\sim C6_2-C5_2 \\sim C5_2-C10_2 \\sim C9_2-C10_2 \\sim
C9_2-C8_2 \\sim C8_2-C7_2
 with sigma of 0.04
 Cl1_5-C1_5 \\sim Cl2_5-C2_5 \\sim Cl2A_5$1-C2A_5$1 \\sim Cl1A_5$1-C1A_5$1
 with sigma of 0.02
 Cl2B_3-C2B_3 \\sim Cl2_3-C2_3 \\sim Cl1B_3-C1B_3 \\sim Cl1_3-C1_3
 with sigma of 0.02
 Cl2_4-C2_4 \\sim Cl2B_4-C2_4 \\sim Cl1B_4-C1_4 \\sim Cl1_4-C1_4
 with sigma of 0.02
 C1B_4-C2B_4 \\sim C1_4-C2_4
 with sigma of 0.04
 Cl1_4-C1_4 \\sim Cl1B_4-C1B_4 \\sim Cl2B_4-C2B_4 \\sim Cl2_4-C2_4
 with sigma of 0.04
 Cl1_4-C2_4 \\sim C1_4-Cl2_4 \\sim C2B_4-Cl1B_4 \\sim C1B_4-Cl2B_4
 with sigma of 0.04
3. Rigid bond restraints
 N13_1, N14B_1, N15B_1, C53_1, C52B_1
 with sigma for 1-2 distances of 0.04 and sigma for 1-3 distances of 0.04
 C52A_1, N13_1, N14A_1, N15A_1, C53_1
 with sigma for 1-2 distances of 0.04 and sigma for 1-3 distances of 0.04
 C1_2, C2_2, C3_2, C4_2, C5_2, C6_2, C7_2, C8_2, C9_2, C10_2, C11_2, C12_2,
 C13_2, C14_2, C15_2, C16_2, C17_2, C18_2, C19_2, C20_2
 with sigma for 1-2 distances of 0.04 and sigma for 1-3 distances of 0.04
4. Uiso/Uaniso restraints and constraints
C52B_1 \\sim N13_1 \\sim N14B_1 \\sim N15B_1 \\sim C53_1: within 1.7A with
sigma of 0.04 and sigma for terminal atoms of 0.08
C52A_1 \\sim N13_1 \\sim N14A_1 \\sim N15A_1 \\sim C53_1: within 1.7A with
sigma of 0.04 and sigma for terminal atoms of 0.08
C1_2 \\sim C2_2 \\sim C3_2 \\sim C4_2 \\sim C5_2 \\sim C6_2 \\sim C7_2 \\sim
C8_2 \\sim C9_2 \\sim C10_2 \\sim C11_2 \\sim C12_2 \\sim C13_2 \\sim C14_2
\\sim C15_2 \\sim C16_2 \\sim C17_2 \\sim C18_2 \\sim C19_2 \\sim C20_2: within
1.7A with sigma of 0.04 and sigma for terminal atoms of 0.08
Cl1A_5 \\sim C1A_5 \\sim C2A_5 \\sim Cl2A_5 \\sim Cl2_5$1 \\sim C1_5$1 \\sim
C2_5$1 \\sim Cl1_5$1: within 1.7A with sigma of 0.04 and sigma for terminal
atoms of 0.08
Cl1B_3 \\sim C1B_3 \\sim C2B_3 \\sim Cl2B_3 \\sim Cl1_3 \\sim C1_3 \\sim C2_3
\\sim Cl2_3: within 1.7A with sigma of 0.04 and sigma for terminal atoms of 0.08
Cl1_4 \\sim Cl2_4 \\sim C2_4 \\sim C1_4: within 1.7A with sigma of 0.04 and
sigma for terminal atoms of 0.08
Cl2B_4 \\sim Cl2_4 \\sim Cl1B_4 \\sim Cl1_4 \\sim C1_4 \\sim C2_4: within 1.7A
with sigma of 0.04 and sigma for terminal atoms of 0.08
C1B_4 \\sim C1_4 \\sim C2_4 \\sim C2B_4: within 2A with sigma of 0.04 and sigma
for terminal atoms of 0.08
Cl2B_4 \\sim Cl1_4 \\sim Cl1B_4 \\sim Cl2_4: within 2A with sigma of 0.04 and
sigma for terminal atoms of 0.08
C52A_1 \\sim N13_1 \\sim N14A_1 \\sim N15A_1 \\sim C53_1: within 2A with sigma
of 0.04 and sigma for terminal atoms of 0.08
5. Rigid body (RIGU) restrains
 Cl2_5, C1_5, C2_5, Cl1_5, Cl1A_5$1, C1A_5$1, C2A_5$1, Cl2A_5$1
 with sigma for 1-2 distances of 0.004 and sigma for 1-3 distances of 0.004
 Cl1B_3, C1B_3, C2B_3, Cl2B_3, Cl1_3, C1_3, C2_3, Cl2_3
 with sigma for 1-2 distances of 0.004 and sigma for 1-3 distances of 0.004
 Cl1_4, Cl2_4, C2_4, C1_4
 with sigma for 1-2 distances of 0.004 and sigma for 1-3 distances of 0.004
 Cl2_4, Cl2B_4, C2_4, C1_4, Cl1B_4, Cl1_4
 with sigma for 1-2 distances of 0.004 and sigma for 1-3 distances of 0.004
 C1B_4, C1_4, C2_4, C2B_4
 with sigma for 1-2 distances of 0.004 and sigma for 1-3 distances of 0.004
 C52A_1, N13_1, N14A_1, N15A_1, C53_1
 with sigma for 1-2 distances of 0.004 and sigma for 1-3 distances of 0.004
6. Others
 Sof(N14B)=Sof(N15B)=Sof(C52B)=Sof(H52B)=1-FVAR(1)
 Sof(N14A)=Sof(N15A)=Sof(C52A)=Sof(H52A)=FVAR(1)
 Sof(C1B)=Sof(H1BA)=Sof(H1BB)=Sof(C2B)=Sof(H2BA)=Sof(H2BB)=Sof(Cl1B)=Sof(Cl2B)=
 1-FVAR(2)
 Sof(C1)=Sof(H1A)=Sof(H1B)=Sof(C2)=Sof(H2A)=Sof(H2B)=Sof(Cl1)=Sof(Cl2)=FVAR(2)
 Sof(C1A)=Sof(H1AA)=Sof(H1AB)=Sof(C2A)=Sof(H2AA)=Sof(H2AB)=Sof(Cl1A)=Sof(Cl2A)=
 1-FVAR(3)
 Sof(C1)=Sof(H1A)=Sof(H1B)=Sof(C2)=Sof(H2A)=Sof(H2B)=Sof(Cl1)=Sof(Cl2)=FVAR(3)
 Sof(C1B)=Sof(H1BA)=Sof(H1BB)=Sof(C2B)=Sof(H2BA)=Sof(H2BB)=Sof(Cl1B)=Sof(Cl2B)=
 1-FVAR(4)
 Sof(C1)=Sof(H1A)=Sof(H1B)=Sof(C2)=Sof(H2A)=Sof(H2B)=Sof(Cl1)=Sof(Cl2)=FVAR(4)
7.a Secondary CH2 refined with riding coordinates:
 C43(H43A,H43B), C46(H46A,H46B), C47(H47A,H47B), C50(H50A,H50B), C51(H51A,
 H51B), C54(H54A,H54B), C1(H1A,H1B), C2(H2A,H2B), C1B(H1BA,H1BB), C2B(H2BA,
 H2BB), C1(H1A,H1B), C2(H2A,H2B), C1B(H1BA,H1BB), C2B(H2BA,H2BB), C1(H1A,H1B),
 C2(H2A,H2B), C1A(H1AA,H1AB), C2A(H2AA,H2AB)
7.b Aromatic/amide H refined with riding coordinates:
 C5(H5), C6(H6), C8(H8), C9(H9), C11(H11), C12(H12), C14(H14), C15(H15),
 C17(H17), C18(H18), C20(H20), C21(H21), C26(H26), C27(H27), C29(H29), C30(H30),
  C32(H32), C33(H33), C35(H35), C36(H36), C38(H38), C39(H39), C41(H41),
 C42(H42), C44(H44), C48(H48), C52A(H52A), C52B(H52B), C2(H2), C3(H3), C4(H4),
 C8(H8), C9(H9), C10(H10), C12(H12), C13(H13), C14(H14), C18(H18), C19(H19),
 C20(H20)
;
_shelx_shelxl_version_number 2014/7
_olex2_submission_special_instructions 'No special instructions were received'

loop_
_space_group_symop_operation_xyz
'x, y, z'
'-x+1/2, y+1/2, -z+1/2'
'-x, -y, -z'
'x-1/2, -y-1/2, z-1/2'

loop_
_atom_site_label
_atom_site_type_symbol
_atom_site_fract_x
_atom_site_fract_y
_atom_site_fract_z
_atom_site_U_iso_or_equiv
_atom_site_adp_type
_atom_site_occupancy
_atom_site_site_symmetry_order
_atom_site_calc_flag
_atom_site_refinement_flags_posn
_atom_site_refinement_flags_adp
_atom_site_refinement_flags_occupancy
_atom_site_disorder_assembly
_atom_site_disorder_group
O1_1 O -0.0659(2) 0.6344(3) 0.29945(14) 0.0436(12) Uani 1 1 d . . . . .
O2_1 O 0.5751(2) 0.4488(3) 0.13737(13) 0.0447(12) Uani 1 1 d . . . . .
O3_1 O 0.5266(3) 1.0973(3) 0.39626(14) 0.0490(12) Uani 1 1 d . . . . .
N1_1 N 0.4240(3) 0.7719(3) 0.25826(15) 0.0343(12) Uani 1 1 d . . . . .
N2_1 N 0.2939(3) 0.8130(4) 0.28580(16) 0.0375(13) Uani 1 1 d . . . . .
N3_1 N 0.3029(3) 0.6816(3) 0.23666(15) 0.0349(12) Uani 1 1 d . . . . .
N4_1 N 0.5632(3) 0.4457(4) 0.41346(15) 0.0391(13) Uani 1 1 d . . . . .
N5_1 N 0.4233(3) 0.4703(4) 0.43225(15) 0.0385(13) Uani 1 1 d . . . . .
N6_1 N 0.4564(3) 0.3410(4) 0.38507(15) 0.0374(13) Uani 1 1 d . . . . .
N7_1 N -0.0828(4) 0.4810(5) 0.3694(2) 0.0629(17) Uani 1 1 d . . . . .
N8_1 N -0.0447(4) 0.4177(5) 0.39379(19) 0.0592(17) Uani 1 1 d . . . . .
N9_1 N 0.0055(3) 0.3655(4) 0.36882(18) 0.0436(14) Uani 1 1 d . . . . .
N10_1 N 0.7474(3) 0.3155(4) 0.22859(17) 0.0382(13) Uani 1 1 d . . . . .
N11_1 N 0.7909(3) 0.3977(4) 0.23164(18) 0.0492(15) Uani 1 1 d . . . . .
N12_1 N 0.7642(3) 0.4551(4) 0.1996(2) 0.0535(16) Uani 1 1 d . . . . .
N13_1 N 0.6251(4) 0.9164(4) 0.4957(2) 0.0553(16) Uani 1 1 d D U . . .
N14A_1 N 0.7099(9) 0.9260(9) 0.4797(4) 0.080(4) Uani 0.512(9) 1 d D U P A 1
N15A_1 N 0.7065(7) 0.9912(10) 0.4504(4) 0.074(4) Uani 0.512(9) 1 d D U P A 1
N14B_1 N 0.6417(8) 1.0072(8) 0.5185(4) 0.058(4) Uani 0.488(9) 1 d D U P A 2
N15B_1 N 0.6432(8) 1.0733(8) 0.4875(4) 0.059(4) Uani 0.488(9) 1 d D U P A 2
C1_1 C 0.2610(4) 0.7400(5) 0.2629(2) 0.0362(15) Uani 1 1 d . . . . .
C2_1 C 0.3856(4) 0.7004(5) 0.2362(2) 0.0375(15) Uani 1 1 d . . . . .
C3_1 C 0.3772(4) 0.8257(4) 0.28285(18) 0.0324(14) Uani 1 1 d . . . . .
C4_1 C 0.4360(4) 0.6358(4) 0.20928(18) 0.0338(15) Uani 1 1 d . . . . .
C5_1 C 0.4000(4) 0.5618(4) 0.18514(19) 0.0374(16) Uani 1 1 d . . . . .
H5_1 H 0.3419 0.5530 0.1845 0.045 Uiso 1 1 calc R U . . .
C6_1 C 0.4485(4) 0.5009(4) 0.16207(19) 0.0375(16) Uani 1 1 d . . . . .
H6_1 H 0.4234 0.4494 0.1464 0.045 Uiso 1 1 calc R U . . .
C7_1 C 0.5338(4) 0.5136(5) 0.1613(2) 0.0393(16) Uani 1 1 d . . . . .
C8_1 C 0.5703(4) 0.5878(5) 0.1851(2) 0.0431(17) Uani 1 1 d . . . . .
H8_1 H 0.6284 0.5963 0.1855 0.052 Uiso 1 1 calc R U . . .
C9_1 C 0.5216(4) 0.6494(5) 0.2081(2) 0.0394(16) Uani 1 1 d . . . . .
H9_1 H 0.5466 0.7017 0.2233 0.047 Uiso 1 1 calc R U . . .
C10_1 C 0.1721(4) 0.7179(5) 0.26813(19) 0.0395(16) Uani 1 1 d . . . . .
C11_1 C 0.1258(4) 0.7709(4) 0.2964(2) 0.0420(17) Uani 1 1 d . . . . .
H11_1 H 0.1490 0.8271 0.3094 0.050 Uiso 1 1 calc R U . . .
C12_1 C 0.0471(4) 0.7431(4) 0.3056(2) 0.0449(17) Uani 1 1 d . . . . .
H12_1 H 0.0161 0.7800 0.3247 0.054 Uiso 1 1 calc R U . . .
C13_1 C 0.0125(4) 0.6588(4) 0.2865(2) 0.0414(16) Uani 1 1 d . . . . .
C14_1 C 0.0573(4) 0.6081(5) 0.2580(2) 0.0515(19) Uani 1 1 d . . . . .
H14_1 H 0.0342 0.5525 0.2444 0.062 Uiso 1 1 calc R U . . .
C15_1 C 0.1356(4) 0.6376(5) 0.2493(2) 0.0529(19) Uani 1 1 d . . . . .
H15_1 H 0.1659 0.6014 0.2297 0.063 Uiso 1 1 calc R U . . .
C16_1 C 0.4161(4) 0.8997(4) 0.31042(19) 0.0341(15) Uani 1 1 d . . . . .
C17_1 C 0.3714(4) 0.9604(4) 0.33555(19) 0.0369(15) Uani 1 1 d . . . . .
H17_1 H 0.3129 0.9573 0.3337 0.044 Uiso 1 1 calc R U . . .
C18_1 C 0.4094(4) 1.0259(4) 0.3636(2) 0.0426(16) Uani 1 1 d . . . . .
H18_1 H 0.3770 1.0673 0.3802 0.051 Uiso 1 1 calc R U . . .
C19_1 C 0.4962(4) 1.0305(4) 0.36708(19) 0.0373(16) Uani 1 1 d . . . . .
C20_1 C 0.5424(4) 0.9724(5) 0.3412(2) 0.0416(17) Uani 1 1 d . . . . .
H20_1 H 0.6009 0.9769 0.3425 0.050 Uiso 1 1 calc R U . . .
C21_1 C 0.5035(4) 0.9081(4) 0.3135(2) 0.0386(16) Uani 1 1 d . . . . .
H21_1 H 0.5360 0.8687 0.2960 0.046 Uiso 1 1 calc R U . . .
C22_1 C 0.5363(4) 0.3712(5) 0.3881(2) 0.0432(17) Uani 1 1 d . . . . .
C23_1 C 0.4037(4) 0.3931(4) 0.40762(19) 0.0376(16) Uani 1 1 d . . . . .
C24_1 C 0.5053(4) 0.4923(5) 0.43398(19) 0.0388(16) Uani 1 1 d . . . . .
C25_1 C 0.5967(4) 0.3260(5) 0.35995(19) 0.0386(16) Uani 1 1 d . . . . .
C26_1 C 0.6795(4) 0.3589(5) 0.3607(2) 0.0458(17) Uani 1 1 d . . . . .
H26_1 H 0.6987 0.4027 0.3820 0.055 Uiso 1 1 calc R U . . .
C27_1 C 0.7323(4) 0.3275(5) 0.3305(2) 0.0515(19) Uani 1 1 d . . . . .
H27_1 H 0.7878 0.3497 0.3312 0.062 Uiso 1 1 calc R U . . .
C28_1 C 0.7051(4) 0.2637(5) 0.2992(2) 0.0433(17) Uani 1 1 d . . . . .
C29_1 C 0.6253(4) 0.2255(5) 0.2998(2) 0.0419(17) Uani 1 1 d . . . . .
H29_1 H 0.6077 0.1782 0.2797 0.050 Uiso 1 1 calc R U . . .
C30_1 C 0.5724(4) 0.2571(5) 0.3301(2) 0.0453(17) Uani 1 1 d . . . . .
H30_1 H 0.5182 0.2311 0.3304 0.054 Uiso 1 1 calc R U . . .
C31_1 C 0.3135(4) 0.3646(4) 0.40366(19) 0.0370(15) Uani 1 1 d . . . . .
C32_1 C 0.2899(4) 0.2878(5) 0.37693(19) 0.0405(16) Uani 1 1 d . . . . .
H32_1 H 0.3300 0.2529 0.3620 0.049 Uiso 1 1 calc R U . . .
C33_1 C 0.2068(4) 0.2637(5) 0.3726(2) 0.0408(16) Uani 1 1 d . . . . .
H33_1 H 0.1907 0.2114 0.3546 0.049 Uiso 1 1 calc R U . . .
C34_1 C 0.1464(4) 0.3132(5) 0.3938(2) 0.0431(17) Uani 1 1 d . . . . .
C35_1 C 0.1722(4) 0.3895(5) 0.4215(2) 0.0517(19) Uani 1 1 d . . . . .
H35_1 H 0.1327 0.4239 0.4370 0.062 Uiso 1 1 calc R U . . .
C36_1 C 0.2551(4) 0.4135(5) 0.4258(2) 0.0429(17) Uani 1 1 d . . . . .
H36_1 H 0.2719 0.4646 0.4442 0.052 Uiso 1 1 calc R U . . .
C37_1 C 0.5310(4) 0.5780(4) 0.45923(19) 0.0365(15) Uani 1 1 d . . . . .
C38_1 C 0.4742(4) 0.6373(5) 0.47856(19) 0.0410(16) Uani 1 1 d . . . . .
H38_1 H 0.4173 0.6209 0.4765 0.049 Uiso 1 1 calc R U . . .
C39_1 C 0.4989(4) 0.7205(5) 0.5009(2) 0.0442(17) Uani 1 1 d . . . . .
H39_1 H 0.4591 0.7598 0.5139 0.053 Uiso 1 1 calc R U . . .
C40_1 C 0.5832(4) 0.7459(5) 0.50403(19) 0.0414(17) Uani 1 1 d . . . . .
C41_1 C 0.6421(4) 0.6861(5) 0.4855(2) 0.0493(18) Uani 1 1 d . . . . .
H41_1 H 0.6990 0.7024 0.4878 0.059 Uiso 1 1 calc R U . . .
C42_1 C 0.6162(4) 0.6014(5) 0.46337(19) 0.0439(17) Uani 1 1 d . . . . .
H42_1 H 0.6558 0.5602 0.4513 0.053 Uiso 1 1 calc R U . . .
C43_1 C 0.7598(4) 0.2409(5) 0.2613(2) 0.0466(17) Uani 1 1 d . . . . .
H43A_1 H 0.8186 0.2392 0.2710 0.056 Uiso 1 1 calc R U . . .
H43B_1 H 0.7449 0.1766 0.2494 0.056 Uiso 1 1 calc R U . . .
C44_1 C 0.6921(4) 0.3181(5) 0.1952(2) 0.0431(17) Uani 1 1 d . . . . .
H44_1 H 0.6539 0.2692 0.1864 0.052 Uiso 1 1 calc R U . . .
C45_1 C 0.7040(4) 0.4082(5) 0.1765(2) 0.0412(16) Uani 1 1 d . . . . .
C46_1 C 0.6647(4) 0.4521(5) 0.1376(2) 0.0480(18) Uani 1 1 d . . . . .
H46A_1 H 0.6827 0.5204 0.1354 0.058 Uiso 1 1 calc R U . . .
H46B_1 H 0.6839 0.4172 0.1125 0.058 Uiso 1 1 calc R U . . .
C47_1 C 0.0558(4) 0.2875(5) 0.3878(2) 0.0482(18) Uani 1 1 d . . . . .
H47A_1 H 0.0506 0.2295 0.3695 0.058 Uiso 1 1 calc R U . . .
H47B_1 H 0.0338 0.2706 0.4156 0.058 Uiso 1 1 calc R U . . .
C48_1 C -0.0013(4) 0.3977(5) 0.3286(2) 0.0434(17) Uani 1 1 d . . . . .
H48_1 H 0.0269 0.3738 0.3051 0.052 Uiso 1 1 calc R U . . .
C49_1 C -0.0581(4) 0.4731(5) 0.3287(2) 0.0421(17) Uani 1 1 d . . . . .
C50_1 C -0.0927(4) 0.5340(4) 0.2948(2) 0.0423(17) Uani 1 1 d . . . . .
H50A_1 H -0.0755 0.5087 0.2673 0.051 Uiso 1 1 calc R U . . .
H50B_1 H -0.1537 0.5312 0.2949 0.051 Uiso 1 1 calc R U . . .
C51_1 C 0.6115(5) 0.8368(5) 0.5258(2) 0.0541(19) Uani 1 1 d . . . . .
H51A_1 H 0.5697 0.8570 0.5459 0.065 Uiso 1 1 calc R U . . .
H51B_1 H 0.6636 0.8237 0.5422 0.065 Uiso 1 1 calc R U . . .
C52A_1 C 0.5772(11) 0.9665(10) 0.4665(5) 0.049(3) Uani 0.512(9) 1 d D U P A 1
H52A_1 H 0.5190 0.9613 0.4624 0.059 Uiso 0.512(9) 1 calc R U P A 1
C52B_1 C 0.6161(11) 0.9315(11) 0.4580(5) 0.052(4) Uani 0.488(9) 1 d D U P A 2
H52B_1 H 0.6028 0.8809 0.4386 0.062 Uiso 0.488(9) 1 calc R U P A 2
C53_1 C 0.6259(4) 1.0233(5) 0.4451(2) 0.0514(18) Uani 1 1 d D U . . .
C54_1 C 0.6134(4) 1.0907(5) 0.4094(2) 0.0501(18) Uani 1 1 d . . . . .
H54A_1 H 0.6340 1.1557 0.4178 0.060 Uiso 1 1 calc R U . . .
H54B_1 H 0.6455 1.0682 0.3853 0.060 Uiso 1 1 calc R U . . .
C1_2 C 0.4032(6) 0.6801(6) 0.3698(3) 0.067(2) Uani 1 1 d D U . . .
C2_2 C 0.3702(6) 0.7454(6) 0.3954(3) 0.074(2) Uani 1 1 d D U . . .
H2_2 H 0.4073 0.7916 0.4077 0.089 Uiso 1 1 calc R U . . .
C3_2 C 0.2856(8) 0.7543(9) 0.4066(3) 0.108(4) Uani 1 1 d D U . . .
H3_2 H 0.2684 0.8049 0.4245 0.130 Uiso 1 1 calc R U . . .
C4_2 C 0.2322(8) 0.6894(9) 0.3910(3) 0.107(3) Uani 1 1 d D U . . .
H4_2 H 0.1769 0.6909 0.3998 0.128 Uiso 1 1 calc R U . . .
C5_2 C 0.2552(6) 0.6174(6) 0.3613(3) 0.071(2) Uani 1 1 d D U . . .
C6_2 C 0.3427(7) 0.6070(7) 0.3498(3) 0.090(3) Uani 1 1 d D U . . .
C7_2 C 0.3679(7) 0.5388(7) 0.3208(3) 0.092(3) Uani 1 1 d D U . . .
C8_2 C 0.3100(7) 0.4757(7) 0.3031(3) 0.094(3) Uani 1 1 d D U . . .
H8_2 H 0.3264 0.4291 0.2831 0.113 Uiso 1 1 calc R U . . .
C9_2 C 0.2277(8) 0.4797(8) 0.3144(3) 0.105(3) Uani 1 1 d D U . . .
H9_2 H 0.1898 0.4334 0.3028 0.126 Uiso 1 1 calc R U . . .
C10_2 C 0.1988(7) 0.5510(8) 0.3427(4) 0.104(3) Uani 1 1 d D U . . .
H10_2 H 0.1420 0.5537 0.3490 0.124 Uiso 1 1 calc R U . . .
C11_2 C 0.4888(6) 0.6721(6) 0.3597(3) 0.071(2) Uani 1 1 d D U . . .
C12_2 C 0.5476(6) 0.7303(7) 0.3772(3) 0.087(3) Uani 1 1 d D U . . .
H12_2 H 0.5308 0.7786 0.3964 0.105 Uiso 1 1 calc R U . . .
C13_2 C 0.6325(7) 0.7245(8) 0.3690(4) 0.108(3) Uani 1 1 d D U . . .
H13_2 H 0.6719 0.7660 0.3827 0.129 Uiso 1 1 calc R U . . .
C14_2 C 0.6558(7) 0.6543(8) 0.3395(3) 0.101(3) Uani 1 1 d D U . . .
H14_2 H 0.7122 0.6491 0.3327 0.121 Uiso 1 1 calc R U . . .
C15_2 C 0.5954(7) 0.5890(8) 0.3191(3) 0.094(3) Uani 1 1 d D U . . .
C16_2 C 0.5146(7) 0.5955(7) 0.3289(3) 0.083(3) Uani 1 1 d D U . . .
C17_2 C 0.4561(6) 0.5334(6) 0.3109(3) 0.071(2) Uani 1 1 d D U . . .
C18_2 C 0.4782(8) 0.4614(6) 0.2822(3) 0.093(3) Uani 1 1 d D U . . .
H18_2 H 0.4385 0.4179 0.2701 0.112 Uiso 1 1 calc R U . . .
C19_2 C 0.5659(9) 0.4564(8) 0.2715(3) 0.112(4) Uani 1 1 d D U . . .
H19_2 H 0.5838 0.4095 0.2519 0.134 Uiso 1 1 calc R U . . .
C20_2 C 0.6229(8) 0.5214(9) 0.2906(4) 0.107(3) Uani 1 1 d D U . . .
H20_2 H 0.6796 0.5189 0.2841 0.128 Uiso 1 1 calc R U . . .
C1_3 C 0.181(2) 0.790(2) 0.5310(8) 0.153(8) Uani 0.450(12) 1 d D U P B 1
H1A_3 H 0.1478 0.8202 0.5077 0.183 Uiso 0.450(12) 1 calc R U P B 1
H1B_3 H 0.2399 0.8062 0.5270 0.183 Uiso 0.450(12) 1 calc R U P B 1
C2_3 C 0.1702(17) 0.6829(19) 0.5296(11) 0.156(8) Uani 0.450(12) 1 d D U P B 1
H2A_3 H 0.1164 0.6713 0.5145 0.188 Uiso 0.450(12) 1 calc R U P B 1
H2B_3 H 0.1634 0.6621 0.5592 0.188 Uiso 0.450(12) 1 calc R U P B 1
Cl1_3 Cl 0.1522(8) 0.8343(9) 0.5775(4) 0.169(5) Uani 0.450(12) 1 d D U P B 1
Cl2_3 Cl 0.2394(6) 0.6019(5) 0.5083(3) 0.090(3) Uani 0.450(12) 1 d D U P B 1
C1B_3 C 0.1762(14) 0.7632(16) 0.5580(8) 0.136(7) Uani 0.550(12) 1 d D U P B 2
H1BA_3 H 0.2184 0.7683 0.5814 0.163 Uiso 0.550(12) 1 calc R U P B 2
H1BB_3 H 0.1466 0.7014 0.5622 0.163 Uiso 0.550(12) 1 calc R U P B 2
C2B_3 C 0.2214(16) 0.7521(17) 0.5189(8) 0.169(8) Uani 0.550(12) 1 d D U P B 2
H2BA_3 H 0.2644 0.8027 0.5169 0.203 Uiso 0.550(12) 1 calc R U P B 2
H2BB_3 H 0.1834 0.7564 0.4937 0.203 Uiso 0.550(12) 1 calc R U P B 2
Cl1B_3 Cl 0.1046(5) 0.8562(4) 0.56575(19) 0.083(2) Uani 0.550(12) 1 d D U P B 2
Cl2B_3 Cl 0.2637(7) 0.6425(12) 0.5229(3) 0.170(5) Uani 0.550(12) 1 d D U P B 2
C1_4 C 0.9067(17) 0.683(2) 0.4245(9) 0.171(9) Uani 0.397(6) 1 d D U P C 1
H1A_4 H 0.8728 0.6496 0.4022 0.205 Uiso 0.397(6) 1 calc R U P C 1
H1B_4 H 0.9524 0.7160 0.4105 0.205 Uiso 0.397(6) 1 calc R U P C 1
C2_4 C 0.9441(13) 0.605(2) 0.4553(10) 0.159(9) Uani 0.397(6) 1 d D U P C 1
H2A_4 H 0.9321 0.5406 0.4429 0.191 Uiso 0.397(6) 1 calc R U P C 1
H2B_4 H 0.9147 0.6091 0.4820 0.191 Uiso 0.397(6) 1 calc R U P C 1
Cl1_4 Cl 0.8490(8) 0.7658(8) 0.4467(4) 0.200(6) Uani 0.397(6) 1 d D U P C 1
Cl2_4 Cl 1.0440(5) 0.6106(4) 0.4670(3) 0.110(3) Uani 0.397(6) 1 d D U P C 1
C1B_4 C 0.9115(11) 0.7045(17) 0.4107(6) 0.157(8) Uani 0.603(6) 1 d D U P C 2
H1BA_4 H 0.9297 0.7718 0.4164 0.188 Uiso 0.603(6) 1 calc R U P C 2
H1BB_4 H 0.9381 0.6789 0.3854 0.188 Uiso 0.603(6) 1 calc R U P C 2
C2B_4 C 0.9245(16) 0.6271(17) 0.4559(6) 0.186(8) Uani 0.603(6) 1 d D U P C 2
H2BA_4 H 0.8719 0.5933 0.4609 0.223 Uiso 0.603(6) 1 calc R U P C 2
H2BB_4 H 0.9668 0.5774 0.4504 0.223 Uiso 0.603(6) 1 calc R U P C 2
Cl1B_4 Cl 0.8088(3) 0.6928(3) 0.40804(16) 0.111(2) Uani 0.603(6) 1 d D U P C 2
Cl2B_4 Cl 0.9502(13) 0.6835(16) 0.4939(3) 0.457(14) Uani 0.603(6) 1 d D U P C 2
C1_5 C 0.9193(17) 0.9372(17) 0.5360(8) 0.157(8) Uani 0.549(6) 1 d D U P D 1
H1A_5 H 0.9484 0.9094 0.5613 0.188 Uiso 0.549(6) 1 calc R U P D 1
H1B_5 H 0.9596 0.9659 0.5170 0.188 Uiso 0.549(6) 1 calc R U P D 1
C2_5 C 0.8543(17) 1.0056(16) 0.5469(10) 0.173(9) Uani 0.549(6) 1 d D U P D 1
H2A_5 H 0.8255 0.9832 0.5721 0.208 Uiso 0.549(6) 1 calc R U P D 1
H2B_5 H 0.8135 1.0132 0.5231 0.208 Uiso 0.549(6) 1 calc R U P D 1
Cl1_5 Cl 0.8451(4) 0.8428(4) 0.5068(2) 0.137(3) Uani 0.549(6) 1 d D U P D 1
Cl2_5 Cl 0.9103(5) 1.1230(5) 0.5582(3) 0.138(3) Uani 0.549(6) 1 d D U P D 1
C1A_5 C 0.1345(12) 1.0777(16) 0.4454(6) 0.088(5) Uani 0.451(6) 1 d D U P D 2
H1AA_5 H 0.1500 1.1458 0.4515 0.106 Uiso 0.451(6) 1 calc R U P D 2
H1AB_5 H 0.0852 1.0773 0.4259 0.106 Uiso 0.451(6) 1 calc R U P D 2
C2A_5 C 0.1163(13) 1.0255(18) 0.4859(6) 0.107(6) Uani 0.451(6) 1 d D U P D 2
H2AA_5 H 0.0879 1.0665 0.5065 0.128 Uiso 0.451(6) 1 calc R U P D 2
H2AB_5 H 0.1652 0.9936 0.4995 0.128 Uiso 0.451(6) 1 calc R U P D 2
Cl1A_5 Cl 0.2220(4) 1.0127(4) 0.42076(19) 0.102(3) Uani 0.451(6) 1 d D U P D 2
Cl2A_5 Cl 0.0442(6) 0.9381(10) 0.4558(3) 0.154(4) Uani 0.451(6) 1 d D U P D 2

loop_
_atom_site_aniso_label
_atom_site_aniso_U_11
_atom_site_aniso_U_22
_atom_site_aniso_U_33
_atom_site_aniso_U_23
_atom_site_aniso_U_13
_atom_site_aniso_U_12
O1_1 0.021(2) 0.037(3) 0.073(3) -0.007(2) 0.003(2) -0.0019(19)
O2_1 0.032(3) 0.046(3) 0.056(3) -0.002(2) 0.000(2) 0.006(2)
O3_1 0.052(3) 0.039(3) 0.055(3) -0.004(2) -0.006(2) -0.013(2)
N1_1 0.024(3) 0.034(3) 0.044(3) 0.006(3) -0.003(2) -0.004(2)
N2_1 0.030(3) 0.034(3) 0.048(3) 0.000(3) -0.003(2) -0.001(2)
N3_1 0.028(3) 0.037(3) 0.040(3) -0.001(2) 0.001(2) -0.001(2)
N4_1 0.041(3) 0.040(3) 0.036(3) -0.008(3) -0.002(3) -0.011(3)
N5_1 0.040(3) 0.037(3) 0.037(3) 0.000(3) -0.004(2) -0.006(3)
N6_1 0.034(3) 0.037(3) 0.041(3) -0.001(3) -0.003(2) -0.006(3)
N7_1 0.067(4) 0.066(4) 0.057(4) -0.005(4) 0.014(3) 0.010(4)
N8_1 0.064(4) 0.059(4) 0.055(4) -0.004(3) 0.007(3) 0.020(3)
N9_1 0.035(3) 0.046(3) 0.049(4) -0.007(3) 0.000(3) -0.002(3)
N10_1 0.024(3) 0.034(3) 0.057(4) -0.006(3) 0.003(3) 0.002(2)
N11_1 0.038(3) 0.050(4) 0.060(4) -0.006(3) 0.000(3) -0.011(3)
N12_1 0.040(3) 0.048(4) 0.073(4) 0.003(3) 0.008(3) -0.012(3)
N13_1 0.056(4) 0.039(3) 0.070(4) 0.007(3) -0.013(3) -0.005(3)
N14A_1 0.086(6) 0.069(8) 0.084(8) 0.027(6) -0.009(5) -0.002(5)
N15A_1 0.053(5) 0.079(8) 0.090(8) 0.034(6) -0.005(5) 0.005(5)
N14B_1 0.079(9) 0.042(7) 0.051(7) 0.000(6) -0.003(6) -0.012(6)
N15B_1 0.085(9) 0.036(7) 0.054(8) 0.002(6) -0.003(7) -0.013(6)
C1_1 0.023(3) 0.039(4) 0.047(4) 0.004(3) -0.001(3) -0.004(3)
C2_1 0.025(3) 0.039(4) 0.049(4) 0.005(3) -0.003(3) 0.001(3)
C3_1 0.025(3) 0.035(4) 0.037(4) 0.003(3) 0.002(3) 0.001(3)
C4_1 0.030(4) 0.031(3) 0.040(4) 0.001(3) 0.000(3) -0.002(3)
C5_1 0.026(3) 0.034(4) 0.052(4) 0.005(3) -0.004(3) -0.004(3)
C6_1 0.036(4) 0.030(4) 0.047(4) -0.003(3) 0.002(3) -0.005(3)
C7_1 0.031(4) 0.038(4) 0.049(4) 0.005(3) 0.004(3) 0.010(3)
C8_1 0.030(4) 0.047(4) 0.052(4) 0.004(3) 0.000(3) -0.006(3)
C9_1 0.025(3) 0.040(4) 0.054(4) -0.001(3) 0.001(3) -0.007(3)
C10_1 0.031(4) 0.041(4) 0.046(4) -0.002(3) -0.003(3) -0.001(3)
C11_1 0.029(4) 0.028(4) 0.069(5) -0.011(3) -0.003(3) -0.004(3)
C12_1 0.034(4) 0.030(4) 0.072(5) -0.015(3) 0.008(3) -0.001(3)
C13_1 0.030(4) 0.033(4) 0.061(4) -0.003(3) -0.004(3) 0.001(3)
C14_1 0.033(4) 0.052(4) 0.070(5) -0.026(4) 0.007(4) -0.006(3)
C15_1 0.032(4) 0.065(5) 0.062(5) -0.027(4) 0.006(3) -0.011(4)
C16_1 0.027(3) 0.030(4) 0.045(4) 0.000(3) -0.002(3) -0.003(3)
C17_1 0.027(3) 0.034(4) 0.050(4) -0.001(3) -0.004(3) -0.002(3)
C18_1 0.040(4) 0.030(4) 0.058(4) -0.005(3) 0.008(3) 0.002(3)
C19_1 0.039(4) 0.030(4) 0.042(4) 0.003(3) -0.009(3) -0.003(3)
C20_1 0.035(4) 0.038(4) 0.051(4) 0.005(3) -0.007(3) -0.010(3)
C21_1 0.040(4) 0.027(3) 0.049(4) -0.002(3) -0.004(3) -0.005(3)
C22_1 0.040(4) 0.043(4) 0.046(4) 0.008(3) -0.001(3) -0.007(3)
C23_1 0.046(4) 0.034(4) 0.032(4) 0.008(3) 0.000(3) 0.002(3)
C24_1 0.041(4) 0.041(4) 0.033(4) 0.003(3) -0.004(3) -0.002(3)
C25_1 0.035(4) 0.044(4) 0.037(4) -0.013(3) 0.007(3) -0.010(3)
C26_1 0.048(4) 0.049(4) 0.041(4) -0.009(3) 0.002(3) -0.009(3)
C27_1 0.037(4) 0.061(5) 0.056(5) -0.012(4) 0.000(4) -0.010(4)
C28_1 0.040(4) 0.039(4) 0.051(4) 0.000(3) 0.005(3) 0.006(3)
C29_1 0.043(4) 0.043(4) 0.039(4) -0.010(3) -0.001(3) -0.005(3)
C30_1 0.044(4) 0.037(4) 0.055(4) -0.005(3) -0.002(4) -0.010(3)
C31_1 0.032(4) 0.034(4) 0.044(4) 0.005(3) -0.002(3) -0.010(3)
C32_1 0.035(4) 0.042(4) 0.045(4) -0.005(3) 0.004(3) 0.000(3)
C33_1 0.037(4) 0.037(4) 0.048(4) -0.001(3) -0.001(3) -0.003(3)
C34_1 0.036(4) 0.035(4) 0.058(4) -0.003(3) -0.002(3) -0.006(3)
C35_1 0.046(5) 0.050(4) 0.059(5) -0.007(4) 0.005(4) -0.002(4)
C36_1 0.043(4) 0.044(4) 0.042(4) -0.008(3) -0.005(3) -0.002(3)
C37_1 0.039(4) 0.031(4) 0.039(4) -0.006(3) -0.002(3) -0.009(3)
C38_1 0.040(4) 0.038(4) 0.045(4) 0.010(3) 0.000(3) -0.004(3)
C39_1 0.048(4) 0.035(4) 0.049(4) 0.002(3) 0.002(3) 0.003(3)
C40_1 0.052(5) 0.038(4) 0.034(4) -0.002(3) -0.006(3) 0.004(3)
C41_1 0.045(4) 0.042(4) 0.060(5) 0.003(4) -0.007(4) -0.012(4)
C42_1 0.044(4) 0.044(4) 0.044(4) -0.006(3) 0.005(3) 0.001(3)
C43_1 0.042(4) 0.042(4) 0.056(4) -0.003(4) -0.001(3) 0.005(3)
C44_1 0.030(4) 0.042(4) 0.057(4) -0.005(4) 0.001(3) 0.004(3)
C45_1 0.029(4) 0.044(4) 0.052(4) -0.002(3) 0.009(3) 0.005(3)
C46_1 0.044(4) 0.042(4) 0.060(5) -0.002(4) 0.015(3) 0.002(3)
C47_1 0.040(4) 0.043(4) 0.061(5) -0.001(4) -0.006(3) 0.003(3)
C48_1 0.029(4) 0.045(4) 0.057(5) -0.004(4) 0.008(3) -0.003(3)
C49_1 0.027(4) 0.039(4) 0.061(5) -0.017(4) 0.001(3) -0.008(3)
C50_1 0.022(3) 0.035(4) 0.070(5) -0.004(3) -0.004(3) -0.002(3)
C51_1 0.070(5) 0.038(4) 0.055(4) 0.000(4) 0.003(4) -0.014(4)
C52A_1 0.059(6) 0.031(7) 0.057(7) -0.004(6) -0.007(5) -0.006(5)
C52B_1 0.062(11) 0.036(9) 0.058(10) -0.012(8) 0.004(9) -0.005(8)
C53_1 0.048(4) 0.032(4) 0.072(5) 0.006(3) -0.011(3) -0.008(3)
C54_1 0.050(5) 0.043(4) 0.057(5) -0.009(4) -0.002(4) -0.013(4)
C1_2 0.083(6) 0.057(5) 0.060(5) 0.011(4) -0.004(5) 0.012(5)
C2_2 0.090(7) 0.073(6) 0.060(5) 0.025(5) 0.005(5) 0.027(5)
C3_2 0.137(10) 0.110(9) 0.076(7) 0.030(6) -0.013(7) 0.037(8)
C4_2 0.127(10) 0.105(9) 0.086(7) 0.004(6) -0.011(7) 0.039(7)
C5_2 0.083(6) 0.060(5) 0.069(6) 0.020(4) -0.009(5) 0.006(5)
C6_2 0.128(8) 0.077(6) 0.064(6) 0.029(5) 0.002(6) 0.031(6)
C7_2 0.124(8) 0.077(7) 0.078(6) 0.034(5) 0.027(6) 0.042(6)
C8_2 0.111(8) 0.080(7) 0.088(7) 0.036(5) -0.042(6) -0.042(6)
C9_2 0.151(10) 0.065(7) 0.097(8) 0.017(6) -0.009(7) 0.000(7)
C10_2 0.092(7) 0.084(7) 0.132(9) 0.044(7) -0.029(7) -0.010(6)
C11_2 0.099(7) 0.053(5) 0.060(5) 0.030(4) 0.012(5) 0.027(5)
C12_2 0.090(7) 0.066(6) 0.108(7) 0.039(5) 0.035(6) 0.008(5)
C13_2 0.105(8) 0.105(8) 0.115(8) 0.039(7) 0.020(7) -0.006(7)
C14_2 0.105(8) 0.094(8) 0.106(8) 0.036(6) 0.028(7) -0.001(7)
C15_2 0.114(8) 0.091(7) 0.081(7) 0.046(6) 0.034(6) 0.031(7)
C16_2 0.099(7) 0.074(6) 0.077(6) 0.045(5) 0.005(6) 0.018(6)
C17_2 0.089(7) 0.066(6) 0.059(5) 0.031(5) -0.007(5) 0.013(5)
C18_2 0.162(10) 0.052(5) 0.066(6) 0.013(5) 0.012(6) 0.018(6)
C19_2 0.165(12) 0.087(8) 0.084(7) 0.019(6) 0.021(8) 0.026(8)
C20_2 0.123(9) 0.097(8) 0.102(8) 0.037(7) 0.041(7) 0.039(7)
C1_3 0.123(17) 0.152(12) 0.185(14) -0.069(10) 0.032(12) 0.034(11)
C2_3 0.143(15) 0.152(12) 0.175(17) -0.058(11) 0.018(13) 0.040(11)
Cl1_3 0.097(8) 0.187(9) 0.225(10) -0.147(8) 0.043(7) -0.040(7)
Cl2_3 0.097(6) 0.070(4) 0.105(7) -0.012(3) 0.018(5) 0.017(3)
C1B_3 0.094(11) 0.155(13) 0.161(15) -0.006(10) 0.031(11) 0.014(10)
C2B_3 0.106(14) 0.235(15) 0.167(14) -0.005(10) 0.026(11) 0.046(11)
Cl1B_3 0.072(4) 0.074(3) 0.104(4) -0.012(3) 0.010(3) -0.024(3)
Cl2B_3 0.110(7) 0.299(13) 0.103(6) 0.018(7) 0.013(5) 0.103(8)
C1_4 0.190(15) 0.153(16) 0.169(16) -0.008(12) 0.000(12) 0.018(13)
C2_4 0.158(11) 0.153(16) 0.17(2) -0.009(14) 0.008(11) -0.002(9)
Cl1_4 0.216(11) 0.133(8) 0.254(14) -0.009(8) 0.053(10) -0.009(7)
Cl2_4 0.122(6) 0.065(4) 0.142(7) -0.019(4) -0.004(5) 0.005(4)
C1B_4 0.156(16) 0.170(16) 0.151(14) -0.073(12) 0.088(12) -0.109(13)
C2B_4 0.267(19) 0.159(16) 0.142(13) -0.081(12) 0.128(13) -0.015(15)
Cl1B_4 0.125(4) 0.087(3) 0.126(4) 0.011(3) 0.052(3) 0.022(3)
Cl2B_4 0.58(3) 0.64(3) 0.157(9) 0.079(14) 0.016(13) -0.29(3)
C1_5 0.210(18) 0.122(12) 0.142(16) 0.023(11) 0.051(14) -0.054(11)
C2_5 0.22(2) 0.126(11) 0.18(2) -0.020(12) 0.036(16) -0.059(11)
Cl1_5 0.129(5) 0.105(4) 0.180(6) -0.029(4) 0.028(4) -0.022(3)
Cl2_5 0.150(7) 0.099(5) 0.163(6) 0.022(4) -0.024(5) -0.036(4)
C1A_5 0.081(10) 0.099(11) 0.085(11) -0.007(9) -0.002(8) 0.021(8)
C2A_5 0.068(11) 0.144(15) 0.108(11) 0.018(9) 0.003(8) 0.016(10)
Cl1A_5 0.086(4) 0.108(5) 0.113(5) -0.029(4) -0.001(3) 0.004(3)
Cl2A_5 0.128(7) 0.208(10) 0.124(6) 0.015(7) -0.042(5) -0.046(7)

loop_
_atom_type_symbol
_atom_type_description
_atom_type_scat_dispersion_real
_atom_type_scat_dispersion_imag
_atom_type_scat_source
C C 0.0033 0.0016 'International Tables Vol C Tables 4.2.6.8 and 6.1.1.4'
H H 0.0000 0.0000 'International Tables Vol C Tables 4.2.6.8 and 6.1.1.4'
Cl Cl 0.1484 0.1585 'International Tables Vol C Tables 4.2.6.8 and 6.1.1.4'
N N 0.0061 0.0033 'International Tables Vol C Tables 4.2.6.8 and 6.1.1.4'
O O 0.0106 0.0060 'International Tables Vol C Tables 4.2.6.8 and 6.1.1.4'

loop_
_geom_angle_atom_site_label_1
_geom_angle_atom_site_label_2
_geom_angle_atom_site_label_3
_geom_angle
C13_1 O1_1 C50_1 118.2(4)
C7_1 O2_1 C46_1 119.3(5)
C19_1 O3_1 C54_1 117.7(5)
C3_1 N1_1 C2_1 116.6(5)
C1_1 N2_1 C3_1 115.6(5)
C1_1 N3_1 C2_1 114.1(5)
C24_1 N4_1 C22_1 115.8(5)
C23_1 N5_1 C24_1 113.9(5)
C23_1 N6_1 C22_1 114.9(5)
N8_1 N7_1 C49_1 110.8(6)
N7_1 N8_1 N9_1 106.8(5)
N8_1 N9_1 C47_1 119.2(6)
C48_1 N9_1 N8_1 110.1(5)
C48_1 N9_1 C47_1 130.7(6)
N11_1 N10_1 C43_1 119.2(5)
N11_1 N10_1 C44_1 111.3(5)
C44_1 N10_1 C43_1 129.4(5)
N10_1 N11_1 N12_1 107.0(5)
N11_1 N12_1 C45_1 109.1(5)
N14B_1 N13_1 C51_1 110.5(7)
C51_1 N13_1 N14A_1 116.7(7)
C52A_1 N13_1 N14A_1 103.3(9)
C52A_1 N13_1 C51_1 135.7(8)
C52B_1 N13_1 N14B_1 110.4(10)
C52B_1 N13_1 C51_1 138.3(9)
N15A_1 N14A_1 N13_1 107.1(11)
N14A_1 N15A_1 C53_1 108.9(11)
N15B_1 N14B_1 N13_1 103.4(9)
N14B_1 N15B_1 C53_1 109.1(9)
N2_1 C1_1 N3_1 125.4(5)
N2_1 C1_1 C10_1 117.4(6)
N3_1 C1_1 C10_1 117.1(5)
N1_1 C2_1 N3_1 124.6(6)
N1_1 C2_1 C4_1 118.7(5)
N3_1 C2_1 C4_1 116.8(5)
N1_1 C3_1 N2_1 123.7(5)
N1_1 C3_1 C16_1 119.5(5)
N2_1 C3_1 C16_1 116.8(5)
C5_1 C4_1 C2_1 121.6(5)
C5_1 C4_1 C9_1 118.5(6)
C9_1 C4_1 C2_1 119.8(5)
C4_1 C5_1 H5_1 119.9
C6_1 C5_1 C4_1 120.2(6)
C6_1 C5_1 H5_1 119.9
C5_1 C6_1 H6_1 119.4
C5_1 C6_1 C7_1 121.3(6)
C7_1 C6_1 H6_1 119.4
O2_1 C7_1 C6_1 115.9(6)
O2_1 C7_1 C8_1 125.1(6)
C8_1 C7_1 C6_1 119.0(6)
C7_1 C8_1 H8_1 120.1
C9_1 C8_1 C7_1 119.8(6)
C9_1 C8_1 H8_1 120.1
C4_1 C9_1 H9_1 119.5
C8_1 C9_1 C4_1 121.1(6)
C8_1 C9_1 H9_1 119.5
C11_1 C10_1 C1_1 120.7(5)
C15_1 C10_1 C1_1 121.1(6)
C15_1 C10_1 C11_1 117.7(6)
C10_1 C11_1 H11_1 119.4
C12_1 C11_1 C10_1 121.1(6)
C12_1 C11_1 H11_1 119.4
C11_1 C12_1 H12_1 120.2
C11_1 C12_1 C13_1 119.5(6)
C13_1 C12_1 H12_1 120.2
O1_1 C13_1 C12_1 115.0(6)
C14_1 C13_1 O1_1 125.7(6)
C14_1 C13_1 C12_1 119.3(6)
C13_1 C14_1 H14_1 120.0
C15_1 C14_1 C13_1 119.9(6)
C15_1 C14_1 H14_1 120.0
C10_1 C15_1 H15_1 118.8
C14_1 C15_1 C10_1 122.4(6)
C14_1 C15_1 H15_1 118.8
C17_1 C16_1 C3_1 122.7(5)
C17_1 C16_1 C21_1 117.2(5)
C21_1 C16_1 C3_1 120.1(5)
C16_1 C17_1 H17_1 119.0
C16_1 C17_1 C18_1 122.1(6)
C18_1 C17_1 H17_1 119.0
C17_1 C18_1 H18_1 120.2
C17_1 C18_1 C19_1 119.6(6)
C19_1 C18_1 H18_1 120.2
O3_1 C19_1 C18_1 114.3(6)
O3_1 C19_1 C20_1 126.4(6)
C20_1 C19_1 C18_1 119.3(6)
C19_1 C20_1 H20_1 119.9
C21_1 C20_1 C19_1 120.1(6)
C21_1 C20_1 H20_1 119.9
C16_1 C21_1 H21_1 119.2
C20_1 C21_1 C16_1 121.6(6)
C20_1 C21_1 H21_1 119.2
N4_1 C22_1 C25_1 117.7(6)
N6_1 C22_1 N4_1 123.6(6)
N6_1 C22_1 C25_1 118.5(6)
N5_1 C23_1 C31_1 117.2(6)
N6_1 C23_1 N5_1 126.1(6)
N6_1 C23_1 C31_1 116.7(5)
N4_1 C24_1 N5_1 125.4(6)
N4_1 C24_1 C37_1 117.5(6)
N5_1 C24_1 C37_1 117.0(6)
C26_1 C25_1 C22_1 120.1(5)
C30_1 C25_1 C22_1 121.3(6)
C30_1 C25_1 C26_1 118.3(6)
C25_1 C26_1 H26_1 119.9
C27_1 C26_1 C25_1 120.2(6)
C27_1 C26_1 H26_1 119.9
C26_1 C27_1 H27_1 119.8
C26_1 C27_1 C28_1 120.4(6)
C28_1 C27_1 H27_1 119.8
C27_1 C28_1 C29_1 119.9(6)
C27_1 C28_1 C43_1 120.4(6)
C29_1 C28_1 C43_1 119.5(6)
C28_1 C29_1 H29_1 120.3
C30_1 C29_1 C28_1 119.5(6)
C30_1 C29_1 H29_1 120.3
C25_1 C30_1 H30_1 119.3
C29_1 C30_1 C25_1 121.4(6)
C29_1 C30_1 H30_1 119.3
C32_1 C31_1 C23_1 119.1(6)
C36_1 C31_1 C23_1 120.8(6)
C36_1 C31_1 C32_1 120.2(6)
C31_1 C32_1 H32_1 120.6
C33_1 C32_1 C31_1 118.8(6)
C33_1 C32_1 H32_1 120.6
C32_1 C33_1 H33_1 118.9
C34_1 C33_1 C32_1 122.2(6)
C34_1 C33_1 H33_1 118.9
C33_1 C34_1 C35_1 117.8(6)
C33_1 C34_1 C47_1 121.4(6)
C35_1 C34_1 C47_1 120.7(6)
C34_1 C35_1 H35_1 120.1
C36_1 C35_1 C34_1 119.8(6)
C36_1 C35_1 H35_1 120.1
C31_1 C36_1 C35_1 121.1(6)
C31_1 C36_1 H36_1 119.4
C35_1 C36_1 H36_1 119.4
C38_1 C37_1 C24_1 122.1(6)
C38_1 C37_1 C42_1 119.0(6)
C42_1 C37_1 C24_1 118.9(6)
C37_1 C38_1 H38_1 119.2
C37_1 C38_1 C39_1 121.6(6)
C39_1 C38_1 H38_1 119.2
C38_1 C39_1 H39_1 120.1
C38_1 C39_1 C40_1 119.8(6)
C40_1 C39_1 H39_1 120.1
C39_1 C40_1 C51_1 121.3(6)
C41_1 C40_1 C39_1 119.8(6)
C41_1 C40_1 C51_1 118.9(6)
C40_1 C41_1 H41_1 120.1
C40_1 C41_1 C42_1 119.7(6)
C42_1 C41_1 H41_1 120.1
C37_1 C42_1 H42_1 119.9
C41_1 C42_1 C37_1 120.1(6)
C41_1 C42_1 H42_1 119.9
N10_1 C43_1 C28_1 109.6(5)
N10_1 C43_1 H43A_1 109.8
N10_1 C43_1 H43B_1 109.8
C28_1 C43_1 H43A_1 109.8
C28_1 C43_1 H43B_1 109.8
H43A_1 C43_1 H43B_1 108.2
N10_1 C44_1 H44_1 127.6
N10_1 C44_1 C45_1 104.8(6)
C45_1 C44_1 H44_1 127.6
N12_1 C45_1 C44_1 107.8(6)
N12_1 C45_1 C46_1 121.5(6)
C44_1 C45_1 C46_1 130.6(6)
O2_1 C46_1 C45_1 112.6(5)
O2_1 C46_1 H46A_1 109.1
O2_1 C46_1 H46B_1 109.1
C45_1 C46_1 H46A_1 109.1
C45_1 C46_1 H46B_1 109.1
H46A_1 C46_1 H46B_1 107.8
N9_1 C47_1 C34_1 113.6(5)
N9_1 C47_1 H47A_1 108.9
N9_1 C47_1 H47B_1 108.9
C34_1 C47_1 H47A_1 108.9
C34_1 C47_1 H47B_1 108.9
H47A_1 C47_1 H47B_1 107.7
N9_1 C48_1 H48_1 127.0
N9_1 C48_1 C49_1 105.9(6)
C49_1 C48_1 H48_1 127.0
N7_1 C49_1 C48_1 106.3(6)
N7_1 C49_1 C50_1 121.9(6)
C48_1 C49_1 C50_1 131.8(6)
O1_1 C50_1 C49_1 111.7(5)
O1_1 C50_1 H50A_1 109.3
O1_1 C50_1 H50B_1 109.3
C49_1 C50_1 H50A_1 109.3
C49_1 C50_1 H50B_1 109.3
H50A_1 C50_1 H50B_1 107.9
N13_1 C51_1 C40_1 112.3(5)
N13_1 C51_1 H51A_1 109.1
N13_1 C51_1 H51B_1 109.1
C40_1 C51_1 H51A_1 109.1
C40_1 C51_1 H51B_1 109.1
H51A_1 C51_1 H51B_1 107.9
N13_1 C52A_1 H52A_1 125.9
C53_1 C52A_1 N13_1 108.2(12)
C53_1 C52A_1 H52A_1 125.9
N13_1 C52B_1 H52B_1 121.6
N13_1 C52B_1 C53_1 116.7(13)
C53_1 C52B_1 H52B_1 121.6
N15A_1 C53_1 C54_1 113.4(8)
C52A_1 C53_1 N15A_1 109.2(10)
C52A_1 C53_1 C54_1 134.7(9)
C52B_1 C53_1 N15B_1 100.3(9)
C52B_1 C53_1 C54_1 144.7(9)
C54_1 C53_1 N15B_1 113.8(7)
O3_1 C54_1 C53_1 111.1(5)
O3_1 C54_1 H54A_1 109.4
O3_1 C54_1 H54B_1 109.4
C53_1 C54_1 H54A_1 109.4
C53_1 C54_1 H54B_1 109.4
H54A_1 C54_1 H54B_1 108.0
C2_2 C1_2 C6_2 115.5(9)
C2_2 C1_2 C11_2 126.8(9)
C11_2 C1_2 C6_2 117.7(8)
C1_2 C2_2 H2_2 116.0
C1_2 C2_2 C3_2 128.1(10)
C3_2 C2_2 H2_2 116.0
C2_2 C3_2 H3_2 121.1
C4_2 C3_2 C2_2 117.8(12)
C4_2 C3_2 H3_2 121.1
C3_2 C4_2 H4_2 119.0
C3_2 C4_2 C5_2 122.1(12)
C5_2 C4_2 H4_2 119.0
C4_2 C5_2 C6_2 120.4(9)
C10_2 C5_2 C4_2 123.1(11)
C10_2 C5_2 C6_2 116.5(9)
C5_2 C6_2 C1_2 116.0(8)
C7_2 C6_2 C1_2 121.4(10)
C7_2 C6_2 C5_2 122.4(10)
C6_2 C7_2 C17_2 119.2(11)
C8_2 C7_2 C6_2 118.9(11)
C8_2 C7_2 C17_2 121.9(10)
C7_2 C8_2 H8_2 119.6
C7_2 C8_2 C9_2 120.8(12)
C9_2 C8_2 H8_2 119.6
C8_2 C9_2 H9_2 119.0
C8_2 C9_2 C10_2 122.0(12)
C10_2 C9_2 H9_2 119.0
C5_2 C10_2 C9_2 119.3(11)
C5_2 C10_2 H10_2 120.4
C9_2 C10_2 H10_2 120.4
C1_2 C11_2 C16_2 119.5(9)
C12_2 C11_2 C1_2 122.3(9)
C12_2 C11_2 C16_2 118.2(9)
C11_2 C12_2 H12_2 117.7
C11_2 C12_2 C13_2 124.7(11)
C13_2 C12_2 H12_2 117.7
C12_2 C13_2 H13_2 121.6
C14_2 C13_2 C12_2 116.8(11)
C14_2 C13_2 H13_2 121.6
C13_2 C14_2 H14_2 119.2
C13_2 C14_2 C15_2 121.6(11)
C15_2 C14_2 H14_2 119.2
C16_2 C15_2 C14_2 119.4(11)
C16_2 C15_2 C20_2 122.2(12)
C20_2 C15_2 C14_2 118.4(11)
C15_2 C16_2 C11_2 119.3(10)
C15_2 C16_2 C17_2 120.9(10)
C17_2 C16_2 C11_2 119.8(9)
C16_2 C17_2 C7_2 122.2(9)
C16_2 C17_2 C18_2 121.2(10)
C18_2 C17_2 C7_2 116.6(10)
C17_2 C18_2 H18_2 121.5
C17_2 C18_2 C19_2 117.0(10)
C19_2 C18_2 H18_2 121.5
C18_2 C19_2 H19_2 120.2
C20_2 C19_2 C18_2 119.6(11)
C20_2 C19_2 H19_2 120.2
C15_2 C20_2 C19_2 119.1(12)
C15_2 C20_2 H20_2 120.5
C19_2 C20_2 H20_2 120.5
H1A_3 C1_3 H1B_3 108.1
C2_3 C1_3 H1A_3 109.5
C2_3 C1_3 H1B_3 109.5
C2_3 C1_3 Cl1_3 111(2)
Cl1_3 C1_3 H1A_3 109.5
Cl1_3 C1_3 H1B_3 109.5
C1_3 C2_3 H2A_3 106.1
C1_3 C2_3 H2B_3 106.1
C1_3 C2_3 Cl2_3 125(2)
H2A_3 C2_3 H2B_3 106.3
Cl2_3 C2_3 H2A_3 106.1
Cl2_3 C2_3 H2B_3 106.1
H1BA_3 C1B_3 H1BB_3 106.5
C2B_3 C1B_3 H1BA_3 106.5
C2B_3 C1B_3 H1BB_3 106.5
C2B_3 C1B_3 Cl1B_3 123.2(16)
Cl1B_3 C1B_3 H1BA_3 106.5
Cl1B_3 C1B_3 H1BB_3 106.5
C1B_3 C2B_3 H2BA_3 110.9
C1B_3 C2B_3 H2BB_3 110.9
C1B_3 C2B_3 Cl2B_3 104.4(16)
H2BA_3 C2B_3 H2BB_3 108.9
Cl2B_3 C2B_3 H2BA_3 110.9
Cl2B_3 C2B_3 H2BB_3 110.9
H1A_4 C1_4 H1B_4 107.5
C2_4 C1_4 H1A_4 108.5
C2_4 C1_4 H1B_4 108.5
C2_4 C1_4 Cl1_4 115.1(19)
Cl1_4 C1_4 H1A_4 108.5
Cl1_4 C1_4 H1B_4 108.5
C1_4 C2_4 H2A_4 107.9
C1_4 C2_4 H2B_4 107.9
C1_4 C2_4 Cl2_4 118(2)
H2A_4 C2_4 H2B_4 107.2
Cl2_4 C2_4 H2A_4 107.9
Cl2_4 C2_4 H2B_4 107.9
H1BA_4 C1B_4 H1BB_4 110.4
C2B_4 C1B_4 H1BA_4 112.9
C2B_4 C1B_4 H1BB_4 112.9
Cl1B_4 C1B_4 H1BA_4 112.9
Cl1B_4 C1B_4 H1BB_4 112.9
Cl1B_4 C1B_4 C2B_4 93.9(11)
C1B_4 C2B_4 H2BA_4 109.5
C1B_4 C2B_4 H2BB_4 109.5
H2BA_4 C2B_4 H2BB_4 108.1
Cl2B_4 C2B_4 C1B_4 110.8(16)
Cl2B_4 C2B_4 H2BA_4 109.5
Cl2B_4 C2B_4 H2BB_4 109.5
H1A_5 C1_5 H1B_5 110.1
C2_5 C1_5 H1A_5 112.5
C2_5 C1_5 H1B_5 112.5
C2_5 C1_5 Cl1_5 96.0(16)
Cl1_5 C1_5 H1A_5 112.5
Cl1_5 C1_5 H1B_5 112.5
C1_5 C2_5 H2A_5 110.8
C1_5 C2_5 H2B_5 110.8
C1_5 C2_5 Cl2_5 104.7(17)
H2A_5 C2_5 H2B_5 108.9
Cl2_5 C2_5 H2A_5 110.8
Cl2_5 C2_5 H2B_5 110.8
H1AA_5 C1A_5 H1AB_5 108.5
C2A_5 C1A_5 H1AA_5 110.2
C2A_5 C1A_5 H1AB_5 110.2
C2A_5 C1A_5 Cl1A_5 107.6(14)
Cl1A_5 C1A_5 H1AA_5 110.2
Cl1A_5 C1A_5 H1AB_5 110.2
C1A_5 C2A_5 H2AA_5 113.5
C1A_5 C2A_5 H2AB_5 113.5
C1A_5 C2A_5 Cl2A_5 90.8(14)
H2AA_5 C2A_5 H2AB_5 110.8
Cl2A_5 C2A_5 H2AA_5 113.5
Cl2A_5 C2A_5 H2AB_5 113.5

loop_
_geom_bond_atom_site_label_1
_geom_bond_atom_site_label_2
_geom_bond_distance
O1_1 C13_1 1.393(7)
O1_1 C50_1 1.459(7)
O2_1 C7_1 1.366(7)
O2_1 C46_1 1.454(7)
O3_1 C19_1 1.383(7)
O3_1 C54_1 1.454(8)
N1_1 C2_1 1.347(7)
N1_1 C3_1 1.335(7)
N2_1 C1_1 1.340(7)
N2_1 C3_1 1.368(7)
N3_1 C1_1 1.359(8)
N3_1 C2_1 1.367(7)
N4_1 C22_1 1.366(8)
N4_1 C24_1 1.330(8)
N5_1 C23_1 1.351(7)
N5_1 C24_1 1.363(8)
N6_1 C22_1 1.360(8)
N6_1 C23_1 1.345(7)
N7_1 N8_1 1.305(8)
N7_1 C49_1 1.366(8)
N8_1 N9_1 1.364(7)
N9_1 C47_1 1.465(8)
N9_1 C48_1 1.348(8)
N10_1 N11_1 1.339(7)
N10_1 C43_1 1.468(8)
N10_1 C44_1 1.360(7)
N11_1 N12_1 1.346(7)
N12_1 C45_1 1.361(8)
N13_1 N14A_1 1.491(15)
N13_1 N14B_1 1.466(12)
N13_1 C51_1 1.476(9)
N13_1 C52A_1 1.372(15)
N13_1 C52B_1 1.216(15)
N14A_1 N15A_1 1.290(15)
N15A_1 C53_1 1.385(13)
N14B_1 N15B_1 1.341(14)
N15B_1 C53_1 1.525(12)
C1_1 C10_1 1.491(8)
C2_1 C4_1 1.499(8)
C3_1 C16_1 1.471(8)
C4_1 C5_1 1.391(8)
C4_1 C9_1 1.403(8)
C5_1 H5_1 0.9500
C5_1 C6_1 1.380(8)
C6_1 H6_1 0.9500
C6_1 C7_1 1.394(8)
C7_1 C8_1 1.390(9)
C8_1 H8_1 0.9500
C8_1 C9_1 1.388(9)
C9_1 H9_1 0.9500
C10_1 C11_1 1.397(9)
C10_1 C15_1 1.380(9)
C11_1 H11_1 0.9500
C11_1 C12_1 1.376(9)
C12_1 H12_1 0.9500
C12_1 C13_1 1.417(8)
C13_1 C14_1 1.372(9)
C14_1 H14_1 0.9500
C14_1 C15_1 1.372(9)
C15_1 H15_1 0.9500
C16_1 C17_1 1.381(8)
C16_1 C21_1 1.421(8)
C17_1 H17_1 0.9500
C17_1 C18_1 1.394(8)
C18_1 H18_1 0.9500
C18_1 C19_1 1.408(8)
C19_1 C20_1 1.388(9)
C20_1 H20_1 0.9500
C20_1 C21_1 1.383(8)
C21_1 H21_1 0.9500
C22_1 C25_1 1.489(9)
C23_1 C31_1 1.516(8)
C24_1 C37_1 1.479(8)
C25_1 C26_1 1.417(8)
C25_1 C30_1 1.388(8)
C26_1 H26_1 0.9500
C26_1 C27_1 1.379(9)
C27_1 H27_1 0.9500
C27_1 C28_1 1.385(9)
C28_1 C29_1 1.398(9)
C28_1 C43_1 1.553(9)
C29_1 H29_1 0.9500
C29_1 C30_1 1.381(9)
C30_1 H30_1 0.9500
C31_1 C32_1 1.400(8)
C31_1 C36_1 1.376(9)
C32_1 H32_1 0.9500
C32_1 C33_1 1.390(8)
C33_1 H33_1 0.9500
C33_1 C34_1 1.389(9)
C34_1 C35_1 1.422(9)
C34_1 C47_1 1.517(9)
C35_1 H35_1 0.9500
C35_1 C36_1 1.387(9)
C36_1 H36_1 0.9500
C37_1 C38_1 1.392(9)
C37_1 C42_1 1.420(8)
C38_1 H38_1 0.9500
C38_1 C39_1 1.399(9)
C39_1 H39_1 0.9500
C39_1 C40_1 1.411(9)
C40_1 C41_1 1.409(9)
C40_1 C51_1 1.496(9)
C41_1 H41_1 0.9500
C41_1 C42_1 1.418(9)
C42_1 H42_1 0.9500
C43_1 H43A_1 0.9900
C43_1 H43B_1 0.9900
C44_1 H44_1 0.9500
C44_1 C45_1 1.395(9)
C45_1 C46_1 1.492(9)
C46_1 H46A_1 0.9900
C46_1 H46B_1 0.9900
C47_1 H47A_1 0.9900
C47_1 H47B_1 0.9900
C48_1 H48_1 0.9500
C48_1 C49_1 1.390(9)
C49_1 C50_1 1.459(9)
C50_1 H50A_1 0.9900
C50_1 H50B_1 0.9900
C51_1 H51A_1 0.9900
C51_1 H51B_1 0.9900
C52A_1 H52A_1 0.9500
C52A_1 C53_1 1.320(15)
C52B_1 H52B_1 0.9500
C52B_1 C53_1 1.343(16)
C53_1 C54_1 1.472(9)
C54_1 H54A_1 0.9900
C54_1 H54B_1 0.9900
C1_2 C2_2 1.337(10)
C1_2 C6_2 1.528(12)
C1_2 C11_2 1.441(11)
C2_2 H2_2 0.9500
C2_2 C3_2 1.435(13)
C3_2 H3_2 0.9500
C3_2 C4_2 1.329(13)
C4_2 H4_2 0.9500
C4_2 C5_2 1.426(12)
C5_2 C6_2 1.486(12)
C5_2 C10_2 1.408(11)
C6_2 C7_2 1.388(12)
C7_2 C8_2 1.383(12)
C7_2 C17_2 1.480(12)
C8_2 H8_2 0.9500
C8_2 C9_2 1.396(13)
C9_2 H9_2 0.9500
C9_2 C10_2 1.425(13)
C10_2 H10_2 0.9500
C11_2 C12_2 1.350(11)
C11_2 C16_2 1.508(12)
C12_2 H12_2 0.9500
C12_2 C13_2 1.413(12)
C13_2 H13_2 0.9500
C13_2 C14_2 1.408(13)
C14_2 H14_2 0.9500
C14_2 C15_2 1.464(13)
C15_2 C16_2 1.362(12)
C15_2 C20_2 1.384(13)
C16_2 C17_2 1.386(11)
C17_2 C18_2 1.402(11)
C18_2 H18_2 0.9500
C18_2 C19_2 1.478(13)
C19_2 H19_2 0.9500
C19_2 C20_2 1.408(13)
C20_2 H20_2 0.9500
C1_3 H1A_3 0.9900
C1_3 H1B_3 0.9900
C1_3 C2_3 1.491(19)
C1_3 Cl1_3 1.678(17)
C2_3 H2A_3 0.9900
C2_3 H2B_3 0.9900
C2_3 Cl2_3 1.741(16)
C1B_3 H1BA_3 0.9900
C1B_3 H1BB_3 0.9900
C1B_3 C2B_3 1.472(18)
C1B_3 Cl1B_3 1.756(16)
C2B_3 H2BA_3 0.9900
C2B_3 H2BB_3 0.9900
C2B_3 Cl2B_3 1.665(17)
C1_4 H1A_4 0.9900
C1_4 H1B_4 0.9900
C1_4 C2_4 1.557(13)
C1_4 Cl1_4 1.65(2)
C2_4 H2A_4 0.9900
C2_4 H2B_4 0.9900
C2_4 Cl2_4 1.65(2)
C1B_4 H1BA_4 0.9900
C1B_4 H1BB_4 0.9900
C1B_4 C2B_4 1.79(3)
C1B_4 Cl1B_4 1.671(18)
C2B_4 H2BA_4 0.9900
C2B_4 H2BB_4 0.9900
C2B_4 Cl2B_4 1.48(2)
C1_5 H1A_5 0.9900
C1_5 H1B_5 0.9900
C1_5 C2_5 1.466(18)
C1_5 Cl1_5 1.980(18)
C2_5 H2A_5 0.9900
C2_5 H2B_5 0.9900
C2_5 Cl2_5 1.885(18)
C1A_5 H1AA_5 0.9900
C1A_5 H1AB_5 0.9900
C1A_5 C2A_5 1.511(17)
C1A_5 Cl1A_5 1.876(17)
C2A_5 H2AA_5 0.9900
C2A_5 H2AB_5 0.9900
C2A_5 Cl2A_5 1.910(18)

loop_
_geom_torsion_atom_site_label_1
_geom_torsion_atom_site_label_2
_geom_torsion_atom_site_label_3
_geom_torsion_atom_site_label_4
_geom_torsion
O1_1 C13_1 C14_1 C15_1 -177.1(6)
O2_1 C7_1 C8_1 C9_1 179.9(6)
O3_1 C19_1 C20_1 C21_1 179.7(5)
N1_1 C2_1 C4_1 C5_1 -178.8(5)
N1_1 C2_1 C4_1 C9_1 1.3(8)
N1_1 C3_1 C16_1 C17_1 177.6(5)
N1_1 C3_1 C16_1 C21_1 -5.3(8)
N2_1 C1_1 C10_1 C11_1 -0.9(9)
N2_1 C1_1 C10_1 C15_1 -172.9(6)
N2_1 C3_1 C16_1 C17_1 -5.7(8)
N2_1 C3_1 C16_1 C21_1 171.4(5)
N3_1 C1_1 C10_1 C11_1 176.3(5)
N3_1 C1_1 C10_1 C15_1 4.4(9)
N3_1 C2_1 C4_1 C5_1 1.3(8)
N3_1 C2_1 C4_1 C9_1 -178.5(5)
N4_1 C22_1 C25_1 C26_1 1.2(9)
N4_1 C22_1 C25_1 C30_1 -173.1(6)
N4_1 C24_1 C37_1 C38_1 173.7(5)
N4_1 C24_1 C37_1 C42_1 -5.4(8)
N5_1 C23_1 C31_1 C32_1 177.1(5)
N5_1 C23_1 C31_1 C36_1 -2.6(9)
N5_1 C24_1 C37_1 C38_1 -3.5(9)
N5_1 C24_1 C37_1 C42_1 177.4(5)
N6_1 C22_1 C25_1 C26_1 176.9(6)
N6_1 C22_1 C25_1 C30_1 2.5(9)
N6_1 C23_1 C31_1 C32_1 -0.7(8)
N6_1 C23_1 C31_1 C36_1 179.6(5)
N7_1 N8_1 N9_1 C47_1 -179.3(6)
N7_1 N8_1 N9_1 C48_1 0.6(7)
N7_1 C49_1 C50_1 O1_1 70.2(7)
N8_1 N7_1 C49_1 C48_1 1.0(8)
N8_1 N7_1 C49_1 C50_1 178.5(6)
N8_1 N9_1 C47_1 C34_1 -104.9(7)
N8_1 N9_1 C48_1 C49_1 0.1(7)
N9_1 C48_1 C49_1 N7_1 -0.6(7)
N9_1 C48_1 C49_1 C50_1 -177.8(6)
N10_1 N11_1 N12_1 C45_1 0.0(7)
N10_1 C44_1 C45_1 N12_1 -0.7(7)
N10_1 C44_1 C45_1 C46_1 176.8(6)
N11_1 N10_1 C43_1 C28_1 84.6(7)
N11_1 N10_1 C44_1 C45_1 0.7(7)
N11_1 N12_1 C45_1 C44_1 0.5(7)
N11_1 N12_1 C45_1 C46_1 -177.3(5)
N12_1 C45_1 C46_1 O2_1 -130.7(6)
N13_1 N14A_1 N15A_1 C53_1 -1.8(15)
N13_1 N14B_1 N15B_1 C53_1 1.0(13)
N13_1 C52A_1 C53_1 N15A_1 18.0(15)
N13_1 C52A_1 C53_1 C54_1 177.3(8)
N13_1 C52B_1 C53_1 N15B_1 -1.6(17)
N13_1 C52B_1 C53_1 C54_1 -167.2(10)
N14A_1 N13_1 C51_1 C40_1 -91.3(9)
N14A_1 N13_1 C52A_1 C53_1 -18.0(14)
N14A_1 N15A_1 C53_1 C52A_1 -9.9(16)
N14A_1 N15A_1 C53_1 C54_1 -174.0(10)
N15A_1 C53_1 C54_1 O3_1 161.2(8)
N14B_1 N13_1 C51_1 C40_1 172.3(7)
N14B_1 N13_1 C52B_1 C53_1 2.4(18)
N14B_1 N15B_1 C53_1 C52B_1 0.2(14)
N14B_1 N15B_1 C53_1 C54_1 171.1(9)
N15B_1 C53_1 C54_1 O3_1 -104.9(8)
C1_1 N2_1 C3_1 N1_1 1.7(8)
C1_1 N2_1 C3_1 C16_1 -174.8(5)
C1_1 N3_1 C2_1 N1_1 -2.3(8)
C1_1 N3_1 C2_1 C4_1 177.5(5)
C1_1 C10_1 C11_1 C12_1 -171.2(6)
C1_1 C10_1 C15_1 C14_1 171.0(7)
C2_1 N1_1 C3_1 N2_1 -1.5(8)
C2_1 N1_1 C3_1 C16_1 175.0(5)
C2_1 N3_1 C1_1 N2_1 2.6(9)
C2_1 N3_1 C1_1 C10_1 -174.4(5)
C2_1 C4_1 C5_1 C6_1 -177.2(5)
C2_1 C4_1 C9_1 C8_1 176.8(6)
C3_1 N1_1 C2_1 N3_1 1.9(8)
C3_1 N1_1 C2_1 C4_1 -178.0(5)
C3_1 N2_1 C1_1 N3_1 -2.4(9)
C3_1 N2_1 C1_1 C10_1 174.7(5)
C3_1 C16_1 C17_1 C18_1 175.7(6)
C3_1 C16_1 C21_1 C20_1 -175.6(6)
C4_1 C5_1 C6_1 C7_1 -1.9(9)
C5_1 C4_1 C9_1 C8_1 -3.1(9)
C5_1 C6_1 C7_1 O2_1 180.0(5)
C5_1 C6_1 C7_1 C8_1 1.4(9)
C6_1 C7_1 C8_1 C9_1 -1.7(9)
C7_1 O2_1 C46_1 C45_1 77.3(7)
C7_1 C8_1 C9_1 C4_1 2.6(9)
C9_1 C4_1 C5_1 C6_1 2.7(9)
C10_1 C11_1 C12_1 C13_1 0.5(10)
C11_1 C10_1 C15_1 C14_1 -1.2(10)
C11_1 C12_1 C13_1 O1_1 177.2(6)
C11_1 C12_1 C13_1 C14_1 -1.9(10)
C12_1 C13_1 C14_1 C15_1 1.8(10)
C13_1 O1_1 C50_1 C49_1 79.6(7)
C13_1 C14_1 C15_1 C10_1 -0.3(11)
C15_1 C10_1 C11_1 C12_1 1.1(10)
C16_1 C17_1 C18_1 C19_1 -0.8(9)
C17_1 C16_1 C21_1 C20_1 1.7(9)
C17_1 C18_1 C19_1 O3_1 -179.2(5)
C17_1 C18_1 C19_1 C20_1 2.8(9)
C18_1 C19_1 C20_1 C21_1 -2.6(9)
C19_1 O3_1 C54_1 C53_1 -87.0(7)
C19_1 C20_1 C21_1 C16_1 0.3(9)
C21_1 C16_1 C17_1 C18_1 -1.5(9)
C22_1 N4_1 C24_1 N5_1 1.5(9)
C22_1 N4_1 C24_1 C37_1 -175.4(5)
C22_1 N6_1 C23_1 N5_1 -0.2(8)
C22_1 N6_1 C23_1 C31_1 177.4(5)
C22_1 C25_1 C26_1 C27_1 -170.3(6)
C22_1 C25_1 C30_1 C29_1 170.3(6)
C23_1 N5_1 C24_1 N4_1 1.1(9)
C23_1 N5_1 C24_1 C37_1 178.0(5)
C23_1 N6_1 C22_1 N4_1 3.1(9)
C23_1 N6_1 C22_1 C25_1 -172.2(5)
C23_1 C31_1 C32_1 C33_1 -178.4(5)
C23_1 C31_1 C36_1 C35_1 178.4(6)
C24_1 N4_1 C22_1 N6_1 -3.7(9)
C24_1 N4_1 C22_1 C25_1 171.6(5)
C24_1 N5_1 C23_1 N6_1 -1.8(8)
C24_1 N5_1 C23_1 C31_1 -179.3(5)
C24_1 C37_1 C38_1 C39_1 -177.3(5)
C24_1 C37_1 C42_1 C41_1 176.6(5)
C25_1 C26_1 C27_1 C28_1 0.1(10)
C26_1 C25_1 C30_1 C29_1 -4.2(10)
C26_1 C27_1 C28_1 C29_1 -4.6(10)
C26_1 C27_1 C28_1 C43_1 170.4(6)
C27_1 C28_1 C29_1 C30_1 4.6(10)
C27_1 C28_1 C43_1 N10_1 -84.3(7)
C28_1 C29_1 C30_1 C25_1 -0.2(10)
C29_1 C28_1 C43_1 N10_1 90.7(7)
C30_1 C25_1 C26_1 C27_1 4.2(10)
C31_1 C32_1 C33_1 C34_1 0.2(9)
C32_1 C31_1 C36_1 C35_1 -1.3(10)
C32_1 C33_1 C34_1 C35_1 -1.6(10)
C32_1 C33_1 C34_1 C47_1 178.3(6)
C33_1 C34_1 C35_1 C36_1 1.5(10)
C33_1 C34_1 C47_1 N9_1 -116.4(7)
C34_1 C35_1 C36_1 C31_1 -0.1(10)
C35_1 C34_1 C47_1 N9_1 63.4(8)
C36_1 C31_1 C32_1 C33_1 1.3(9)
C37_1 C38_1 C39_1 C40_1 0.2(9)
C38_1 C37_1 C42_1 C41_1 -2.5(9)
C38_1 C39_1 C40_1 C41_1 -1.5(9)
C38_1 C39_1 C40_1 C51_1 176.9(6)
C39_1 C40_1 C41_1 C42_1 0.7(9)
C39_1 C40_1 C51_1 N13_1 -98.1(7)
C40_1 C41_1 C42_1 C37_1 1.3(9)
C41_1 C40_1 C51_1 N13_1 80.3(8)
C42_1 C37_1 C38_1 C39_1 1.8(9)
C43_1 N10_1 N11_1 N12_1 -176.2(5)
C43_1 N10_1 C44_1 C45_1 176.0(6)
C43_1 C28_1 C29_1 C30_1 -170.4(6)
C44_1 N10_1 N11_1 N12_1 -0.4(7)
C44_1 N10_1 C43_1 C28_1 -90.3(7)
C44_1 C45_1 C46_1 O2_1 52.1(9)
C46_1 O2_1 C7_1 C6_1 -175.1(5)
C46_1 O2_1 C7_1 C8_1 3.3(9)
C47_1 N9_1 C48_1 C49_1 179.8(6)
C47_1 C34_1 C35_1 C36_1 -178.3(6)
C48_1 N9_1 C47_1 C34_1 75.3(8)
C48_1 C49_1 C50_1 O1_1 -113.0(7)
C49_1 N7_1 N8_1 N9_1 -1.0(8)
C50_1 O1_1 C13_1 C12_1 -156.9(5)
C50_1 O1_1 C13_1 C14_1 22.1(9)
C51_1 N13_1 N14A_1 N15A_1 172.5(10)
C51_1 N13_1 N14B_1 N15B_1 -173.3(9)
C51_1 N13_1 C52A_1 C53_1 -172.7(8)
C51_1 N13_1 C52B_1 C53_1 170.1(8)
C51_1 C40_1 C41_1 C42_1 -177.7(6)
C52A_1 N13_1 N14A_1 N15A_1 12.0(14)
C52A_1 N13_1 C51_1 C40_1 61.0(14)
C52A_1 C53_1 C54_1 O3_1 2.5(15)
C52B_1 N13_1 N14B_1 N15B_1 -2.0(15)
C52B_1 N13_1 C51_1 C40_1 4.6(18)
C52B_1 C53_1 C54_1 O3_1 59.6(18)
C54_1 O3_1 C19_1 C18_1 165.4(5)
C54_1 O3_1 C19_1 C20_1 -16.8(8)
C1_2 C2_2 C3_2 C4_2 1.8(14)
C1_2 C6_2 C7_2 C8_2 -178.7(7)
C1_2 C6_2 C7_2 C17_2 3.4(12)
C1_2 C11_2 C12_2 C13_2 178.9(8)
C1_2 C11_2 C16_2 C15_2 179.2(7)
C1_2 C11_2 C16_2 C17_2 -0.4(11)
C2_2 C1_2 C6_2 C5_2 -0.1(10)
C2_2 C1_2 C6_2 C7_2 176.3(7)
C2_2 C1_2 C11_2 C12_2 2.8(12)
C2_2 C1_2 C11_2 C16_2 -178.0(7)
C2_2 C3_2 C4_2 C5_2 -5.1(14)
C3_2 C4_2 C5_2 C6_2 5.8(14)
C3_2 C4_2 C5_2 C10_2 -176.7(9)
C4_2 C5_2 C6_2 C1_2 -3.0(11)
C4_2 C5_2 C6_2 C7_2 -179.3(8)
C4_2 C5_2 C10_2 C9_2 -178.1(8)
C5_2 C6_2 C7_2 C8_2 -2.5(12)
C5_2 C6_2 C7_2 C17_2 179.6(7)
C6_2 C1_2 C2_2 C3_2 0.7(12)
C6_2 C1_2 C11_2 C12_2 -176.9(7)
C6_2 C1_2 C11_2 C16_2 2.3(10)
C6_2 C5_2 C10_2 C9_2 -0.5(12)
C6_2 C7_2 C8_2 C9_2 -0.6(13)
C6_2 C7_2 C17_2 C16_2 -1.3(11)
C6_2 C7_2 C17_2 C18_2 178.4(7)
C7_2 C8_2 C9_2 C10_2 3.1(14)
C7_2 C17_2 C18_2 C19_2 179.1(7)
C8_2 C7_2 C17_2 C16_2 -179.1(8)
C8_2 C7_2 C17_2 C18_2 0.6(11)
C8_2 C9_2 C10_2 C5_2 -2.4(14)
C10_2 C5_2 C6_2 C1_2 179.4(7)
C10_2 C5_2 C6_2 C7_2 3.0(11)
C11_2 C1_2 C2_2 C3_2 -179.0(8)
C11_2 C1_2 C6_2 C5_2 179.6(6)
C11_2 C1_2 C6_2 C7_2 -3.9(11)
C11_2 C12_2 C13_2 C14_2 1.7(14)
C11_2 C16_2 C17_2 C7_2 -0.3(11)
C11_2 C16_2 C17_2 C18_2 -180.0(7)
C12_2 C11_2 C16_2 C15_2 -1.5(11)
C12_2 C11_2 C16_2 C17_2 178.9(7)
C12_2 C13_2 C14_2 C15_2 -1.3(14)
C13_2 C14_2 C15_2 C16_2 -0.5(14)
C13_2 C14_2 C15_2 C20_2 -179.6(9)
C14_2 C15_2 C16_2 C11_2 1.9(12)
C14_2 C15_2 C16_2 C17_2 -178.5(8)
C14_2 C15_2 C20_2 C19_2 178.3(9)
C15_2 C16_2 C17_2 C7_2 -179.8(7)
C15_2 C16_2 C17_2 C18_2 0.5(12)
C16_2 C11_2 C12_2 C13_2 -0.4(13)
C16_2 C15_2 C20_2 C19_2 -0.7(14)
C16_2 C17_2 C18_2 C19_2 -1.2(11)
C17_2 C7_2 C8_2 C9_2 177.3(8)
C17_2 C18_2 C19_2 C20_2 0.9(13)
C18_2 C19_2 C20_2 C15_2 0.0(14)
C20_2 C15_2 C16_2 C11_2 -179.0(7)
C20_2 C15_2 C16_2 C17_2 0.5(13)
Cl1_3 C1_3 C2_3 Cl2_3 -139(2)
Cl1B_3 C1B_3 C2B_3 Cl2B_3 -167.7(18)
Cl1_4 C1_4 C2_4 Cl2_4 -108(2)
Cl1B_4 C1B_4 C2B_4 Cl2B_4 -109.8(18)
Cl1_5 C1_5 C2_5 Cl2_5 -160.7(13)
Cl1A_5 C1A_5 C2A_5 Cl2A_5 -86.6(14)
